data_7053038
loop_
_publ_author_name
'Camerel, Franck'
'Jeannin, Olivier'
'Yzambart, Gilles'
'Fabre, Bruno'
'Lorcy, Dominique'
'Fourmigu\'e, Marc'

_publ_section_title
;
 Redox-active proligands from the direct connection of 1,3-dithiol-2-one
 to tetrathiafulvalene (TTF): syntheses, characterizations and metal
 complexation
;
_journal_issue 4
_journal_name_full 'New Journal of Chemistry'
_journal_page_first 992
_journal_paper_doi 10.1039/c3nj41097h
_journal_volume 37
_journal_year 2013
_chemical_formula_moiety 'C30 H34 O2 S13'
_chemical_formula_sum 'C30 H34 O2 S13'
_chemical_formula_weight 843.35
_chemical_name_systematic
;
?
;
_space_group_IT_number 2
_symmetry_cell_setting triclinic
_symmetry_space_group_name_Hall '-P 1'
_symmetry_space_group_name_H-M 'P -1'
_atom_sites_solution_hydrogens geom
_atom_sites_solution_primary direct
_atom_sites_solution_secondary difmap
_audit_creation_method SHELXL-97
_cell_angle_alpha 95.476(5)
_cell_angle_beta 90.546(5)
_cell_angle_gamma 91.274(5)
_cell_formula_units_Z 2
_cell_length_a 7.569(5)
_cell_length_b 14.725(5)
_cell_length_c 18.158(5)
_cell_measurement_reflns_used 4267
_cell_measurement_temperature 293(2)
_cell_measurement_theta_max 21.82
_cell_measurement_theta_min 2.69
_cell_volume 2013.9(16)
_computing_cell_refinement 'Bruker SMART'
_computing_data_collection 'Bruker SAINT'
_computing_data_reduction 'Bruker SAINT'
_computing_molecular_graphics 'Ortep-3 for Windows (Farrugia, 1997)'
_computing_publication_material 'WinGX publication routines (Farrugia, 1999)'
_computing_structure_refinement 'SHELXL-97 (Sheldrick, 1997)'
_computing_structure_solution 'SIR97 (Altomare et al., 1999)'
_diffrn_ambient_temperature 293(2)
_diffrn_detector 'CCD plate'
_diffrn_measured_fraction_theta_full 0.924
_diffrn_measured_fraction_theta_max 0.924
_diffrn_measurement_device_type 'APEXII, Bruker-AXS'
_diffrn_measurement_method 'CCD rotation images, thin slices'
_diffrn_radiation_monochromator graphite
_diffrn_radiation_source 'fine-focus sealed tube'
_diffrn_radiation_type MoK\a
_diffrn_radiation_wavelength 0.71073
_diffrn_reflns_av_R_equivalents 0.0786
_diffrn_reflns_av_sigmaI/netI 0.1192
_diffrn_reflns_limit_h_max 8
_diffrn_reflns_limit_h_min -9
_diffrn_reflns_limit_k_max 19
_diffrn_reflns_limit_k_min -19
_diffrn_reflns_limit_l_max 23
_diffrn_reflns_limit_l_min -23
_diffrn_reflns_number 29876
_diffrn_reflns_theta_full 28.25
_diffrn_reflns_theta_max 28.25
_diffrn_reflns_theta_min 1.13
_exptl_absorpt_coefficient_mu 0.730
_exptl_absorpt_correction_T_max 0.993
_exptl_absorpt_correction_T_min 0.941
_exptl_absorpt_correction_type multi-scan
_exptl_absorpt_process_details
;
[Sheldrick, G.M. (2002). SADABS Bruker AXS Inc., Madison, Wisconsin, USA]
;
_exptl_crystal_colour orange
_exptl_crystal_density_diffrn 1.391
_exptl_crystal_density_method 'not measured'
_exptl_crystal_description sword
_exptl_crystal_F_000 876
_exptl_crystal_size_max 0.64
_exptl_crystal_size_mid 0.07
_exptl_crystal_size_min 0.01
_refine_diff_density_max 0.595
_refine_diff_density_min -0.460
_refine_diff_density_rms 0.114
_refine_ls_extinction_method none
_refine_ls_goodness_of_fit_ref 0.966
_refine_ls_hydrogen_treatment constr
_refine_ls_matrix_type full
_refine_ls_number_parameters 416
_refine_ls_number_reflns 9193
_refine_ls_number_restraints 0
_refine_ls_restrained_S_all 0.966
_refine_ls_R_factor_all 0.1813
_refine_ls_R_factor_gt 0.0668
_refine_ls_shift/su_max 0.000
_refine_ls_shift/su_mean 0.000
_refine_ls_structure_factor_coef Fsqd
_refine_ls_weighting_details 'calc w=1/[\s^2^(Fo^2^)+(0.1269P)^2^+0.0000P] where P=(Fo^2^+2Fc^2^)/3'
_refine_ls_weighting_scheme calc
_refine_ls_wR_factor_gt 0.1683
_refine_ls_wR_factor_ref 0.2442
_reflns_number_gt 3954
_reflns_number_total 9193
_reflns_threshold_expression >2sigma(I)
_cod_data_source_file c3nj41097h.txt
_cod_data_source_block import3
_cod_original_sg_symbol_H-M P-1
_cod_database_code 7053038

loop_
_symmetry_equiv_pos_as_xyz
'x, y, z'
'-x, -y, -z'

loop_
_atom_site_label
_atom_site_type_symbol
_atom_site_fract_x
_atom_site_fract_y
_atom_site_fract_z
_atom_site_U_iso_or_equiv
_atom_site_adp_type
_atom_site_occupancy
_atom_site_symmetry_multiplicity
_atom_site_calc_flag
_atom_site_refinement_flags
C1 C 1.2216(7) 0.3221(3) 0.5823(3) 0.0561(14) Uani 1 1 d .
C2 C 1.3243(9) 0.3997(4) 0.4671(3) 0.0636(16) Uani 1 1 d .
C3 C 1.4559(8) 0.3450(4) 0.4811(3) 0.0618(16) Uani 1 1 d .
C4 C 1.3122(11) 0.4574(5) 0.4029(4) 0.091(2) Uani 1 1 d .
H4A H 1.4123 0.4466 0.3714 0.136 Uiso 1 1 calc R
H4B H 1.3112 0.5207 0.4212 0.136 Uiso 1 1 calc R
H4C H 1.2056 0.4416 0.3751 0.136 Uiso 1 1 calc R
C5 C 1.6233(9) 0.3276(5) 0.4377(4) 0.085(2) Uani 1 1 d .
H5A H 1.6182 0.2669 0.4131 0.127 Uiso 1 1 calc R
H5B H 1.7235 0.3339 0.4708 0.127 Uiso 1 1 calc R
H5C H 1.6345 0.3709 0.4016 0.127 Uiso 1 1 calc R
C6 C 1.1258(7) 0.2856(3) 0.6348(3) 0.0551(14) Uani 1 1 d .
C7 C 1.0161(7) 0.1830(3) 0.7344(3) 0.0480(13) Uani 1 1 d .
C8 C 0.8791(7) 0.2345(3) 0.7215(3) 0.0467(13) Uani 1 1 d .
C9 C 1.0284(7) 0.1164(4) 0.7917(3) 0.0608(15) Uani 1 1 d .
H9A H 0.9377 0.1282 0.8278 0.091 Uiso 1 1 calc R
H9B H 1.1422 0.1229 0.8157 0.091 Uiso 1 1 calc R
H9C H 1.0133 0.0553 0.7684 0.091 Uiso 1 1 calc R
C10 C 0.7087(7) 0.2318(3) 0.7590(3) 0.0515(14) Uani 1 1 d .
C11 C 0.6036(7) 0.1567(3) 0.7607(3) 0.0495(13) Uani 1 1 d .
H11 H 0.5020 0.1620 0.7890 0.059 Uiso 1 1 calc R
C12 C 0.4521(7) -0.0114(3) 0.7343(3) 0.0478(13) Uani 1 1 d .
C13 C 0.3427(7) -0.0470(3) 0.6786(3) 0.0464(12) Uani 1 1 d .
C14 C 0.1822(8) -0.0894(4) 0.5520(3) 0.0584(15) Uani 1 1 d .
C15 C 0.0824(8) -0.1265(4) 0.6009(3) 0.0596(15) Uani 1 1 d .
C16 C 0.1528(10) -0.0925(4) 0.4691(3) 0.082(2) Uani 1 1 d .
H16A H 0.2384 -0.1311 0.4441 0.123 Uiso 1 1 calc R
H16B H 0.1652 -0.0320 0.4539 0.123 Uiso 1 1 calc R
H16C H 0.0360 -0.1163 0.4566 0.123 Uiso 1 1 calc R
C17 C -0.0899(9) -0.1794(5) 0.5874(4) 0.092(2) Uani 1 1 d .
H17A H -0.1166 -0.1863 0.5353 0.138 Uiso 1 1 calc R
H17B H -0.1829 -0.1470 0.6132 0.138 Uiso 1 1 calc R
H17C H -0.0798 -0.2385 0.6050 0.138 Uiso 1 1 calc R
C18 C 0.7589(10) 0.3839(4) 0.8645(4) 0.083(2) Uani 1 1 d .
C19 C 1.0235(11) 0.3638(5) 0.9360(4) 0.087(2) Uani 1 1 d .
H19 H 1.0047 0.4286 0.9508 0.104 Uiso 1 1 calc R
C20 C 1.1893(16) 0.3544(15) 0.9054(7) 0.304(13) Uani 1 1 d .
H20A H 1.2647 0.4045 0.9248 0.455 Uiso 1 1 calc R
H20B H 1.1799 0.3541 0.8526 0.455 Uiso 1 1 calc R
H20C H 1.2385 0.2981 0.9175 0.455 Uiso 1 1 calc R
C21 C 1.000(2) 0.3141(13) 0.9984(7) 0.322(14) Uani 1 1 d .
H21A H 1.0569 0.2564 0.9902 0.483 Uiso 1 1 calc R
H21B H 0.8760 0.3039 1.0061 0.483 Uiso 1 1 calc R
H21C H 1.0510 0.3482 1.0414 0.483 Uiso 1 1 calc R
C22 C 0.6108(8) -0.0642(4) 0.8575(3) 0.0569(14) Uani 1 1 d .
C23 C 0.6942(9) -0.1462(4) 0.8303(3) 0.0698(17) Uani 1 1 d .
C24 C 0.8556(11) -0.1551(5) 0.8610(4) 0.103(3) Uani 1 1 d .
H24 H 0.9292 -0.2039 0.8490 0.124 Uiso 1 1 calc R
C25 C 0.7109(8) -0.0132(4) 0.9112(3) 0.0666(16) Uani 1 1 d .
C26 C 0.6700(10) 0.0753(4) 0.9537(3) 0.081(2) Uani 1 1 d .
H26A H 0.5506 0.0911 0.9433 0.121 Uiso 1 1 calc R
H26B H 0.7495 0.1221 0.9394 0.121 Uiso 1 1 calc R
H26C H 0.6837 0.0698 1.0056 0.121 Uiso 1 1 calc R
C27 C 0.4581(11) -0.2890(4) 0.8093(4) 0.088(2) Uani 1 1 d .
C28 C 0.2381(16) -0.4118(5) 0.7803(5) 0.126(4) Uani 1 1 d .
H28 H 0.2423 -0.4175 0.8336 0.151 Uiso 1 1 calc R
C29 C 0.0747(17) -0.3766(9) 0.7601(11) 0.269(11) Uani 1 1 d .
H29A H 0.0915 -0.3144 0.7495 0.403 Uiso 1 1 calc R
H29B H -0.0068 -0.3793 0.8000 0.403 Uiso 1 1 calc R
H29C H 0.0283 -0.4123 0.7169 0.403 Uiso 1 1 calc R
C30 C 0.2796(15) -0.4996(5) 0.7385(7) 0.166(5) Uani 1 1 d .
H30A H 0.2193 -0.5485 0.7600 0.249 Uiso 1 1 calc R
H30B H 0.4048 -0.5086 0.7403 0.249 Uiso 1 1 calc R
H30C H 0.2418 -0.4989 0.6879 0.249 Uiso 1 1 calc R
S1 S 1.1484(2) 0.40708(10) 0.52938(10) 0.0688(5) Uani 1 1 d .
S2 S 1.4373(2) 0.28592(11) 0.56102(10) 0.0678(5) Uani 1 1 d .
S3 S 1.2093(2) 0.20017(10) 0.68533(9) 0.0636(4) Uani 1 1 d .
S4 S 0.9112(2) 0.31892(9) 0.65919(9) 0.0636(4) Uani 1 1 d .
S5 S 0.64462(19) 0.04997(9) 0.71346(8) 0.0536(4) Uani 1 1 d .
S6 S 0.3747(2) -0.02961(10) 0.58591(8) 0.0599(4) Uani 1 1 d .
S7 S 0.1572(2) -0.11484(9) 0.69384(8) 0.0581(4) Uani 1 1 d .
S8 S 0.6134(2) 0.33549(10) 0.79461(11) 0.0785(5) Uani 1 1 d .
S9 S 0.7119(4) 0.48569(17) 0.9010(2) 0.1715(14) Uani 1 1 d .
S10 S 0.40323(19) -0.02923(10) 0.82746(7) 0.0561(4) Uani 1 1 d .
S11 S 0.9071(3) -0.06540(16) 0.92460(12) 0.1055(7) Uani 1 1 d .
S12 S 0.6064(3) -0.22572(12) 0.76010(9) 0.0836(6) Uani 1 1 d .
S13 S 0.4243(4) -0.27561(15) 0.89826(11) 0.1320(10) Uani 1 1 d .
O1 O 0.8906(6) 0.3311(3) 0.8797(2) 0.0809(13) Uani 1 1 d .
O2 O 0.3781(8) -0.3477(3) 0.7599(2) 0.1033(18) Uani 1 1 d .

loop_
_atom_site_aniso_label
_atom_site_aniso_U_11
_atom_site_aniso_U_22
_atom_site_aniso_U_33
_atom_site_aniso_U_23
_atom_site_aniso_U_13
_atom_site_aniso_U_12
C1 0.051(4) 0.048(3) 0.069(4) 0.004(3) -0.006(3) 0.000(3)
C2 0.079(5) 0.049(3) 0.063(4) 0.004(3) -0.008(3) 0.002(3)
C3 0.064(4) 0.057(3) 0.062(4) -0.004(3) 0.003(3) -0.009(3)
C4 0.114(6) 0.086(5) 0.075(5) 0.019(4) 0.001(4) 0.006(4)
C5 0.088(5) 0.089(5) 0.077(5) 0.010(4) 0.014(4) 0.009(4)
C6 0.044(3) 0.049(3) 0.072(4) 0.002(3) -0.012(3) -0.002(3)
C7 0.036(3) 0.049(3) 0.057(3) -0.002(2) -0.006(3) 0.001(2)
C8 0.038(3) 0.043(3) 0.058(3) -0.003(2) -0.009(3) -0.002(2)
C9 0.050(4) 0.059(3) 0.073(4) 0.004(3) -0.009(3) 0.006(3)
C10 0.046(4) 0.041(3) 0.066(4) -0.003(2) -0.014(3) 0.009(2)
C11 0.035(3) 0.056(3) 0.056(3) -0.005(2) -0.007(2) -0.001(2)
C12 0.049(3) 0.045(3) 0.048(3) 0.002(2) -0.002(3) -0.006(2)
C13 0.053(3) 0.042(3) 0.042(3) -0.002(2) -0.005(3) -0.002(2)
C14 0.063(4) 0.054(3) 0.055(4) -0.006(3) -0.012(3) -0.001(3)
C15 0.060(4) 0.053(3) 0.062(4) -0.011(3) -0.014(3) -0.008(3)
C16 0.104(6) 0.086(4) 0.055(4) -0.001(3) -0.024(4) -0.001(4)
C17 0.067(5) 0.110(5) 0.094(5) -0.005(4) -0.022(4) -0.027(4)
C18 0.070(5) 0.067(4) 0.105(6) -0.029(4) 0.007(4) -0.009(4)
C19 0.090(6) 0.088(5) 0.076(5) -0.017(4) -0.014(4) -0.014(4)
C20 0.106(10) 0.64(4) 0.129(11) -0.098(15) 0.015(8) -0.137(16)
C21 0.35(2) 0.48(3) 0.143(11) 0.155(15) -0.133(13) -0.30(2)
C22 0.063(4) 0.060(3) 0.047(3) 0.002(3) -0.002(3) 0.001(3)
C23 0.078(5) 0.073(4) 0.056(4) -0.004(3) -0.009(3) 0.009(3)
C24 0.100(6) 0.107(6) 0.100(6) -0.005(5) -0.035(5) 0.034(5)
C25 0.073(4) 0.075(4) 0.049(3) -0.005(3) -0.008(3) -0.005(3)
C26 0.094(5) 0.088(4) 0.056(4) -0.012(3) -0.011(4) -0.016(4)
C27 0.144(7) 0.053(3) 0.064(4) -0.008(3) -0.005(4) 0.008(4)
C28 0.220(12) 0.075(5) 0.079(5) -0.006(4) -0.001(6) -0.052(7)
C29 0.138(12) 0.164(12) 0.53(3) 0.122(17) 0.124(16) 0.041(10)
C30 0.164(10) 0.064(5) 0.266(14) -0.002(7) -0.038(10) -0.006(6)
S1 0.0634(11) 0.0592(8) 0.0854(11) 0.0145(8) -0.0009(9) 0.0076(7)
S2 0.0498(10) 0.0716(10) 0.0839(12) 0.0170(8) -0.0016(8) 0.0038(7)
S3 0.0433(9) 0.0692(9) 0.0805(11) 0.0171(8) -0.0065(8) 0.0098(7)
S4 0.0471(9) 0.0524(8) 0.0933(12) 0.0161(8) -0.0044(8) 0.0063(7)
S5 0.0489(9) 0.0553(8) 0.0541(8) -0.0056(6) 0.0001(7) -0.0080(6)
S6 0.0672(11) 0.0643(9) 0.0465(8) 0.0012(6) -0.0077(7) -0.0133(7)
S7 0.0590(10) 0.0592(8) 0.0541(9) 0.0003(6) -0.0062(7) -0.0173(7)
S8 0.0561(11) 0.0567(9) 0.1190(15) -0.0143(9) -0.0029(10) 0.0151(7)
S9 0.149(3) 0.0983(17) 0.246(4) -0.096(2) -0.028(2) 0.0306(16)
S10 0.0530(10) 0.0692(9) 0.0447(8) -0.0008(6) -0.0033(7) -0.0030(7)
S11 0.0899(15) 0.1292(17) 0.0950(15) 0.0009(12) -0.0466(12) 0.0122(12)
S12 0.1135(16) 0.0723(10) 0.0621(11) -0.0104(8) -0.0024(10) 0.0099(10)
S13 0.226(3) 0.0987(15) 0.0668(13) -0.0058(11) 0.0157(16) -0.0425(17)
O1 0.071(3) 0.075(3) 0.089(3) -0.027(2) -0.019(3) 0.000(2)
O2 0.176(5) 0.066(3) 0.063(3) -0.012(2) 0.000(3) -0.028(3)

loop_
_atom_type_symbol
_atom_type_description
_atom_type_scat_dispersion_real
_atom_type_scat_dispersion_imag
_atom_type_scat_source
C C 0.0033 0.0016 'International Tables Vol C Tables 4.2.6.8 and 6.1.1.4'
H H 0.0000 0.0000 'International Tables Vol C Tables 4.2.6.8 and 6.1.1.4'
S S 0.1246 0.1234 'International Tables Vol C Tables 4.2.6.8 and 6.1.1.4'
O O 0.0106 0.0060 'International Tables Vol C Tables 4.2.6.8 and 6.1.1.4'

loop_
_geom_angle_atom_site_label_1
_geom_angle_atom_site_label_2
_geom_angle_atom_site_label_3
_geom_angle
C6 C1 S1 124.7(4)
C6 C1 S2 121.6(4)
S1 C1 S2 113.7(3)
C3 C2 C4 126.3(6)
C3 C2 S1 117.4(5)
C4 C2 S1 116.3(5)
C2 C3 C5 128.1(6)
C2 C3 S2 116.9(5)
C5 C3 S2 114.9(5)
C2 C4 H4A 109.5
C2 C4 H4B 109.5
H4A C4 H4B 109.5
C2 C4 H4C 109.5
H4A C4 H4C 109.5
H4B C4 H4C 109.5
C3 C5 H5A 109.5
C3 C5 H5B 109.5
H5A C5 H5B 109.5
C3 C5 H5C 109.5
H5A C5 H5C 109.5
H5B C5 H5C 109.5
C1 C6 S3 121.7(4)
C1 C6 S4 123.9(4)
S3 C6 S4 114.3(3)
C8 C7 C9 126.8(5)
C8 C7 S3 117.4(4)
C9 C7 S3 115.6(4)
C7 C8 C10 125.2(5)
C7 C8 S4 117.2(4)
C10 C8 S4 117.4(4)
C7 C9 H9A 109.5
C7 C9 H9B 109.5
H9A C9 H9B 109.5
C7 C9 H9C 109.5
H9A C9 H9C 109.5
H9B C9 H9C 109.5
C11 C10 C8 124.9(5)
C11 C10 S8 115.2(4)
C8 C10 S8 119.3(4)
C10 C11 S5 124.9(4)
C10 C11 H11 117.6
S5 C11 H11 117.6
C13 C12 S5 119.7(4)
C13 C12 S10 120.0(4)
S5 C12 S10 120.4(3)
C12 C13 S6 123.4(4)
C12 C13 S7 122.6(4)
S6 C13 S7 114.0(3)
C15 C14 C16 127.9(6)
C15 C14 S6 116.9(4)
C16 C14 S6 115.1(5)
C14 C15 C17 128.0(6)
C14 C15 S7 117.2(4)
C17 C15 S7 114.8(5)
C14 C16 H16A 109.5
C14 C16 H16B 109.5
H16A C16 H16B 109.5
C14 C16 H16C 109.5
H16A C16 H16C 109.5
H16B C16 H16C 109.5
C15 C17 H17A 109.5
C15 C17 H17B 109.5
H17A C17 H17B 109.5
C15 C17 H17C 109.5
H17A C17 H17C 109.5
H17B C17 H17C 109.5
O1 C18 S9 129.7(5)
O1 C18 S8 114.3(4)
S9 C18 S8 116.0(5)
C20 C19 C21 113.2(13)
C20 C19 O1 108.7(7)
C21 C19 O1 108.4(7)
C20 C19 H19 108.8
C21 C19 H19 108.8
O1 C19 H19 108.8
C19 C20 H20A 109.5
C19 C20 H20B 109.5
H20A C20 H20B 109.5
C19 C20 H20C 109.5
H20A C20 H20C 109.5
H20B C20 H20C 109.5
C19 C21 H21A 109.5
C19 C21 H21B 109.5
H21A C21 H21B 109.5
C19 C21 H21C 109.5
H21A C21 H21C 109.5
H21B C21 H21C 109.5
C25 C22 C23 112.6(5)
C25 C22 S10 122.5(5)
C23 C22 S10 124.9(4)
C24 C23 C22 112.9(6)
C24 C23 S12 122.3(5)
C22 C23 S12 124.6(5)
C23 C24 S11 111.4(6)
C23 C24 H24 124.3
S11 C24 H24 124.3
C22 C25 C26 129.2(6)
C22 C25 S11 110.1(5)
C26 C25 S11 120.7(5)
C25 C26 H26A 109.5
C25 C26 H26B 109.5
H26A C26 H26B 109.5
C25 C26 H26C 109.5
H26A C26 H26C 109.5
H26B C26 H26C 109.5
O2 C27 S13 127.6(6)
O2 C27 S12 106.1(5)
S13 C27 S12 126.3(4)
C29 C28 O2 107.4(8)
C29 C28 C30 113.6(11)
O2 C28 C30 104.6(8)
C29 C28 H28 110.4
O2 C28 H28 110.4
C30 C28 H28 110.4
C28 C29 H29A 109.5
C28 C29 H29B 109.5
H29A C29 H29B 109.5
C28 C29 H29C 109.5
H29A C29 H29C 109.5
H29B C29 H29C 109.5
C28 C30 H30A 109.5
C28 C30 H30B 109.5
H30A C30 H30B 109.5
C28 C30 H30C 109.5
H30A C30 H30C 109.5
H30B C30 H30C 109.5
C1 S1 C2 95.8(3)
C1 S2 C3 95.2(3)
C7 S3 C6 95.9(3)
C6 S4 C8 94.8(3)
C11 S5 C12 100.6(3)
C13 S6 C14 96.0(3)
C13 S7 C15 95.7(3)
C18 S8 C10 106.0(3)
C22 S10 C12 100.2(3)
C24 S11 C25 93.0(3)
C27 S12 C23 101.9(3)
C18 O1 C19 120.0(5)
C27 O2 C28 122.1(6)

loop_
_geom_bond_atom_site_label_1
_geom_bond_atom_site_label_2
_geom_bond_distance
C1 C6 1.346(8)
C1 S1 1.746(6)
C1 S2 1.763(6)
C2 C3 1.333(8)
C2 C4 1.510(8)
C2 S1 1.754(7)
C3 C5 1.513(9)
C3 S2 1.766(6)
C4 H4A 0.9600
C4 H4B 0.9600
C4 H4C 0.9600
C5 H5A 0.9600
C5 H5B 0.9600
C5 H5C 0.9600
C6 S3 1.752(5)
C6 S4 1.756(6)
C7 C8 1.330(7)
C7 C9 1.501(7)
C7 S3 1.746(6)
C8 C10 1.466(8)
C8 S4 1.774(5)
C9 H9A 0.9600
C9 H9B 0.9600
C9 H9C 0.9600
C10 C11 1.351(7)
C10 S8 1.771(5)
C11 S5 1.752(5)
C11 H11 0.9300
C12 C13 1.360(7)
C12 S5 1.760(5)
C12 S10 1.778(5)
C13 S6 1.744(5)
C13 S7 1.745(5)
C14 C15 1.321(8)
C14 C16 1.517(8)
C14 S6 1.761(6)
C15 C17 1.510(8)
C15 S7 1.766(6)
C16 H16A 0.9600
C16 H16B 0.9600
C16 H16C 0.9600
C17 H17A 0.9600
C17 H17B 0.9600
C17 H17C 0.9600
C18 O1 1.320(8)
C18 S9 1.628(7)
C18 S8 1.761(7)
C19 C20 1.382(13)
C19 C21 1.419(12)
C19 O1 1.468(8)
C19 H19 0.9800
C20 H20A 0.9600
C20 H20B 0.9600
C20 H20C 0.9600
C21 H21A 0.9600
C21 H21B 0.9600
C21 H21C 0.9600
C22 C25 1.381(8)
C22 C23 1.423(8)
C22 S10 1.762(6)
C23 C24 1.352(9)
C23 S12 1.762(6)
C24 S11 1.704(8)
C24 H24 0.9300
C25 C26 1.490(8)
C25 S11 1.713(7)
C26 H26A 0.9600
C26 H26B 0.9600
C26 H26C 0.9600
C27 O2 1.318(7)
C27 S13 1.631(7)
C27 S12 1.750(8)
C28 C29 1.410(15)
C28 O2 1.477(10)
C28 C30 1.478(11)
C28 H28 0.9800
C29 H29A 0.9600
C29 H29B 0.9600
C29 H29C 0.9600
C30 H30A 0.9600
C30 H30B 0.9600
C30 H30C 0.9600

loop_
_geom_torsion_atom_site_label_1
_geom_torsion_atom_site_label_2
_geom_torsion_atom_site_label_3
_geom_torsion_atom_site_label_4
_geom_torsion
C4 C2 C3 C5 0.4(10)
S1 C2 C3 C5 -178.7(5)
C4 C2 C3 S2 179.3(5)
S1 C2 C3 S2 0.2(6)
S1 C1 C6 S3 179.9(3)
S2 C1 C6 S3 0.2(7)
S1 C1 C6 S4 -0.8(7)
S2 C1 C6 S4 179.5(3)
C9 C7 C8 C10 -3.6(8)
S3 C7 C8 C10 -177.9(4)
C9 C7 C8 S4 171.4(4)
S3 C7 C8 S4 -3.0(6)
C7 C8 C10 C11 -57.0(8)
S4 C8 C10 C11 128.1(5)
C7 C8 C10 S8 132.3(5)
S4 C8 C10 S8 -42.7(5)
C8 C10 C11 S5 -4.3(8)
S8 C10 C11 S5 166.8(3)
S5 C12 C13 S6 -4.1(6)
S10 C12 C13 S6 177.5(3)
S5 C12 C13 S7 175.7(3)
S10 C12 C13 S7 -2.7(6)
C16 C14 C15 C17 -2.0(10)
S6 C14 C15 C17 178.7(5)
C16 C14 C15 S7 177.4(5)
S6 C14 C15 S7 -1.8(7)
C25 C22 C23 C24 -2.0(8)
S10 C22 C23 C24 177.9(5)
C25 C22 C23 S12 -178.3(5)
S10 C22 C23 S12 1.6(8)
C22 C23 C24 S11 1.2(9)
S12 C23 C24 S11 177.6(4)
C23 C22 C25 C26 -179.2(6)
S10 C22 C25 C26 0.9(9)
C23 C22 C25 S11 1.9(7)
S10 C22 C25 S11 -178.0(3)
C6 C1 S1 C2 -169.8(5)
S2 C1 S1 C2 9.8(4)
C3 C2 S1 C1 -6.2(5)
C4 C2 S1 C1 174.6(5)
C6 C1 S2 C3 170.0(5)
S1 C1 S2 C3 -9.8(3)
C2 C3 S2 C1 5.8(5)
C5 C3 S2 C1 -175.1(4)
C8 C7 S3 C6 -0.9(4)
C9 C7 S3 C6 -175.9(4)
C1 C6 S3 C7 -176.1(5)
S4 C6 S3 C7 4.4(3)
C1 C6 S4 C8 175.0(5)
S3 C6 S4 C8 -5.6(3)
C7 C8 S4 C6 5.2(4)
C10 C8 S4 C6 -179.4(4)
C10 C11 S5 C12 -175.9(5)
C13 C12 S5 C11 119.2(4)
S10 C12 S5 C11 -62.3(4)
C12 C13 S6 C14 -177.2(5)
S7 C13 S6 C14 3.0(3)
C15 C14 S6 C13 -0.7(5)
C16 C14 S6 C13 179.9(4)
C12 C13 S7 C15 176.5(5)
S6 C13 S7 C15 -3.7(3)
C14 C15 S7 C13 3.4(5)
C17 C15 S7 C13 -177.1(5)
O1 C18 S8 C10 -6.3(6)
S9 C18 S8 C10 174.0(4)
C11 C10 S8 C18 124.3(5)
C8 C10 S8 C18 -64.1(5)
C25 C22 S10 C12 114.3(5)
C23 C22 S10 C12 -65.5(6)
C13 C12 S10 C22 131.9(4)
S5 C12 S10 C22 -46.5(4)
C23 C24 S11 C25 -0.1(7)
C22 C25 S11 C24 -1.0(5)
C26 C25 S11 C24 179.9(6)
O2 C27 S12 C23 176.6(5)
S13 C27 S12 C23 -2.2(6)
C24 C23 S12 C27 102.2(7)
C22 C23 S12 C27 -81.8(6)
S9 C18 O1 C19 -1.5(11)
S8 C18 O1 C19 178.9(5)
C20 C19 O1 C18 -127.1(12)
C21 C19 O1 C18 109.5(12)
S13 C27 O2 C28 0.7(12)
S12 C27 O2 C28 -178.1(7)
C29 C28 O2 C27 102.4(11)
C30 C28 O2 C27 -136.7(8)
